data_7035851
loop_
_publ_author_name
'Khalili Najafabadi, Bahareh'
'Corrigan, John F.'

_publ_section_title
;
 Enhanced thermal stability of Cu-silylphosphido complexes via NHC
 ligation.
;
_journal_issue 32
_journal_name_full 'Dalton transactions (Cambridge, England : 2003)'
_journal_page_first 14235
_journal_page_last 14241
_journal_paper_doi 10.1039/c5dt02040a
_journal_volume 44
_journal_year 2015
_chemical_formula_sum 'C40 H116 Cu6 O P6 Si12'
_chemical_formula_weight 1517.46
_space_group_crystal_system triclinic
_space_group_IT_number 2
_space_group_name_Hall '-P 1'
_space_group_name_H-M_alt 'P -1'
_symmetry_space_group_name_Hall '-P 1'
_symmetry_space_group_name_H-M 'P -1'
_atom_sites_solution_hydrogens geom
_atom_sites_solution_primary dual
_atom_sites_solution_secondary difmap
_audit_creation_method SHELXL-2014/7
_audit_update_record
;
2015-06-30 deposited with the CCDC.
2015-07-07 downloaded from the CCDC.
;
_cell_angle_alpha 62.453(15)
_cell_angle_beta 73.25(2)
_cell_angle_gamma 77.325(18)
_cell_formula_units_Z 1
_cell_length_a 9.813(7)
_cell_length_b 15.477(10)
_cell_length_c 16.325(9)
_cell_measurement_reflns_used 9975
_cell_measurement_temperature 150
_cell_measurement_theta_max 27.23
_cell_measurement_theta_min 2.34
_cell_volume 2094(2)
_computing_cell_refinement SAINT
_computing_data_collection Apex2
_computing_data_reduction SAINT
_computing_molecular_graphics NRCVAX
_computing_publication_material cif2tables.py
_computing_structure_refinement SHELXL-2014
_computing_structure_solution SHELXT
_diffrn_ambient_temperature 150
_diffrn_detector 'CCD plate'
_diffrn_detector_type 'Bruker Apex2'
_diffrn_measured_fraction_theta_full 0.999
_diffrn_measured_fraction_theta_max 0.941
_diffrn_measurement_device '\k-geometry diffractometer'
_diffrn_measurement_device_type 'Bruker Kappa Axis Apex2'
_diffrn_measurement_method 'phi and omega scans'
_diffrn_radiation_type MoK\a
_diffrn_radiation_wavelength 0.71073
_diffrn_reflns_av_R_equivalents 0.0465
_diffrn_reflns_av_unetI/netI 0.0640
_diffrn_reflns_laue_measured_fraction_full 0.999
_diffrn_reflns_laue_measured_fraction_max 0.941
_diffrn_reflns_limit_h_max 14
_diffrn_reflns_limit_h_min -14
_diffrn_reflns_limit_k_max 22
_diffrn_reflns_limit_k_min -22
_diffrn_reflns_limit_l_max 23
_diffrn_reflns_limit_l_min -22
_diffrn_reflns_number 46231
_diffrn_reflns_point_group_measured_fraction_full 0.999
_diffrn_reflns_point_group_measured_fraction_max 0.941
_diffrn_reflns_theta_full 25.242
_diffrn_reflns_theta_max 31.213
_diffrn_reflns_theta_min 2.338
_diffrn_source 'sealed tube'
_exptl_absorpt_coefficient_mu 1.806
_exptl_absorpt_correction_T_max 0.7461
_exptl_absorpt_correction_T_min 0.6864
_exptl_absorpt_correction_type multi-scan
_exptl_absorpt_process_details SADABS
_exptl_crystal_colour colourless
_exptl_crystal_density_diffrn 1.203
_exptl_crystal_description prism
_exptl_crystal_F_000 796
_exptl_crystal_size_max 0.270
_exptl_crystal_size_mid 0.210
_exptl_crystal_size_min 0.200
_refine_diff_density_max 1.969
_refine_diff_density_min -0.900
_refine_diff_density_rms 0.140
_refine_ls_extinction_method none
_refine_ls_goodness_of_fit_ref 1.033
_refine_ls_hydrogen_treatment constr
_refine_ls_matrix_type full
_refine_ls_number_parameters 334
_refine_ls_number_reflns 12781
_refine_ls_number_restraints 36
_refine_ls_restrained_S_all 1.037
_refine_ls_R_factor_all 0.1119
_refine_ls_R_factor_gt 0.0585
_refine_ls_shift/su_max 0.023
_refine_ls_shift/su_mean 0.000
_refine_ls_structure_factor_coef Fsqd
_refine_ls_weighting_details 'w=1/[\s^2^(Fo^2^)+(0.0908P)^2^+3.4812P] where P=(Fo^2^+2Fc^2^)/3'
_refine_ls_weighting_scheme calc
_refine_ls_wR_factor_gt 0.1510
_refine_ls_wR_factor_ref 0.1833
_reflns_Friedel_coverage 0.000
_reflns_number_gt 8013
_reflns_number_total 12781
_reflns_threshold_expression 'I > 2\s(I)'
_cod_data_source_file c5dt02040a2.cif
_cod_data_source_block 1
_cod_depositor_comments 'Adding full bibliography for 7035850--7035853.cif.'
_cod_database_code 7035851
_shelx_shelxl_version_number 2014/7
_shelx_space_group_comment
;
The symmetry employed for this shelxl refinement is uniquely defined
by the following loop, which should always be used as a source of
symmetry information in preference to the above space-group names.
They are only intended as comments.
;
_shelx_estimated_absorpt_t_min 0.641
_shelx_estimated_absorpt_t_max 0.714

loop_
_space_group_symop_operation_xyz
'x, y, z'
'-x, -y, -z'

loop_
_atom_site_label
_atom_site_type_symbol
_atom_site_fract_x
_atom_site_fract_y
_atom_site_fract_z
_atom_site_U_iso_or_equiv
_atom_site_adp_type
_atom_site_occupancy
_atom_site_site_symmetry_order
_atom_site_calc_flag
_atom_site_refinement_flags_posn
_atom_site_refinement_flags_adp
_atom_site_refinement_flags_occupancy
Cu1 Cu 0.17457(6) 0.02425(4) -0.24943(3) 0.02851(13) Uani 1 1 d . . .
Cu2 Cu 0.20750(5) -0.22038(3) -0.03945(3) 0.02555(12) Uani 1 1 d . . .
Cu3 Cu 0.03706(6) -0.24290(4) 0.21012(3) 0.03050(14) Uani 1 1 d . . .
P1 P 0.26017(11) -0.13157(7) -0.19398(7) 0.0230(2) Uani 1 1 d . . .
P2 P 0.16290(11) -0.31071(7) 0.11515(7) 0.0242(2) Uani 1 1 d . . .
P3 P -0.09053(12) -0.18000(8) 0.30911(7) 0.0294(2) Uani 1 1 d . . .
Si1 Si 0.18857(13) -0.20062(10) -0.26592(9) 0.0335(3) Uani 1 1 d . . .
Si2 Si 0.49841(12) -0.13419(9) -0.24215(8) 0.0315(3) Uani 1 1 d . . .
Si3 Si 0.37826(13) -0.36868(9) 0.15152(8) 0.0329(3) Uani 1 1 d . . .
Si4 Si 0.05726(14) -0.43901(9) 0.14390(9) 0.0341(3) Uani 1 1 d . . .
Si5 Si 0.04004(16) -0.19762(11) 0.40927(10) 0.0453(3) Uani 1 1 d . . .
Si6 Si -0.26871(17) -0.27457(10) 0.39546(10) 0.0449(3) Uani 1 1 d . . .
C1 C 0.2676(13) -0.3307(6) -0.2321(9) 0.133(5) Uani 1 1 d . . .
H1A H 0.2512 -0.3659 -0.1630 0.199 Uiso 1 1 calc R U .
H1B H 0.3707 -0.3325 -0.2591 0.199 Uiso 1 1 calc R U .
H1C H 0.2225 -0.3620 -0.2564 0.199 Uiso 1 1 calc R U .
C2 C 0.2422(10) -0.1344(8) -0.3960(4) 0.101(3) Uani 1 1 d . . .
H2A H 0.2073 -0.1652 -0.4257 0.152 Uiso 1 1 calc R U .
H2B H 0.3468 -0.1371 -0.4151 0.152 Uiso 1 1 calc R U .
H2C H 0.2011 -0.0660 -0.4162 0.152 Uiso 1 1 calc R U .
C3 C -0.0076(7) -0.1998(7) -0.2285(6) 0.091(3) Uani 1 1 d . . .
H3A H -0.0519 -0.1320 -0.2514 0.136 Uiso 1 1 calc R U .
H3B H -0.0350 -0.2319 -0.1593 0.136 Uiso 1 1 calc R U .
H3C H -0.0403 -0.2350 -0.2549 0.136 Uiso 1 1 calc R U .
C4 C 0.5855(7) -0.2596(5) -0.2203(9) 0.146(6) Uani 1 1 d . . .
H4A H 0.6895 -0.2580 -0.2418 0.219 Uiso 1 1 calc R U .
H4B H 0.5512 -0.2847 -0.2552 0.219 Uiso 1 1 calc R U .
H4C H 0.5620 -0.3025 -0.1525 0.219 Uiso 1 1 calc R U .
C5 C 0.5598(8) -0.0865(9) -0.1764(6) 0.118(4) Uani 1 1 d . . .
H5A H 0.6640 -0.0998 -0.1849 0.177 Uiso 1 1 calc R U .
H5B H 0.5152 -0.1186 -0.1090 0.177 Uiso 1 1 calc R U .
H5C H 0.5329 -0.0157 -0.2002 0.177 Uiso 1 1 calc R U .
C6 C 0.5553(7) -0.0558(5) -0.3691(4) 0.0660(18) Uani 1 1 d . . .
H6A H 0.5037 0.0097 -0.3843 0.099 Uiso 1 1 calc R U .
H6B H 0.5342 -0.0844 -0.4060 0.099 Uiso 1 1 calc R U .
H6C H 0.6584 -0.0510 -0.3847 0.099 Uiso 1 1 calc R U .
C7 C 0.3673(9) -0.4549(9) 0.2769(5) 0.132(5) Uani 1 1 d . . .
H7A H 0.3290 -0.5144 0.2898 0.198 Uiso 1 1 calc R U .
H7B H 0.3041 -0.4242 0.3169 0.198 Uiso 1 1 calc R U .
H7C H 0.4630 -0.4719 0.2907 0.198 Uiso 1 1 calc R U .
C8 C 0.4908(7) -0.4308(7) 0.0782(6) 0.090(3) Uani 1 1 d . . .
H8A H 0.5860 -0.4516 0.0929 0.135 Uiso 1 1 calc R U .
H8B H 0.4995 -0.3856 0.0111 0.135 Uiso 1 1 calc R U .
H8C H 0.4467 -0.4883 0.0917 0.135 Uiso 1 1 calc R U .
C9 C 0.4626(8) -0.2615(5) 0.1280(8) 0.095(3) Uani 1 1 d . . .
H9A H 0.3999 -0.2265 0.1641 0.143 Uiso 1 1 calc R U .
H9B H 0.4778 -0.2176 0.0603 0.143 Uiso 1 1 calc R U .
H9C H 0.5548 -0.2836 0.1471 0.143 Uiso 1 1 calc R U .
C10 C 0.0446(14) -0.5318(6) 0.2691(5) 0.130(5) Uani 1 1 d . . .
H10A H 0.0015 -0.4998 0.3115 0.195 Uiso 1 1 calc R U .
H10B H 0.1406 -0.5625 0.2792 0.195 Uiso 1 1 calc R U .
H10C H -0.0149 -0.5820 0.2824 0.195 Uiso 1 1 calc R U .
C11 C -0.1233(8) -0.3927(6) 0.1214(9) 0.121(4) Uani 1 1 d . . .
H11A H -0.1169 -0.3438 0.0556 0.182 Uiso 1 1 calc R U .
H11B H -0.1770 -0.3625 0.1639 0.182 Uiso 1 1 calc R U .
H11C H -0.1726 -0.4471 0.1325 0.182 Uiso 1 1 calc R U .
C12 C 0.1555(8) -0.5008(6) 0.0678(6) 0.077(2) Uani 1 1 d . . .
H12A H 0.0974 -0.5485 0.0742 0.116 Uiso 1 1 calc R U .
H12B H 0.2456 -0.5347 0.0871 0.116 Uiso 1 1 calc R U .
H12C H 0.1758 -0.4522 0.0018 0.116 Uiso 1 1 calc R U .
C13 C -0.0750(9) -0.1754(10) 0.5105(7) 0.136(5) Uani 1 1 d . . .
H13A H -0.0364 -0.2171 0.5673 0.204 Uiso 1 1 calc R U .
H13B H -0.1721 -0.1907 0.5212 0.204 Uiso 1 1 calc R U .
H13C H -0.0775 -0.1064 0.4969 0.204 Uiso 1 1 calc R U .
C14 C 0.1308(14) -0.3224(7) 0.4607(8) 0.142(5) Uani 1 1 d . . .
H14A H 0.1966 -0.3374 0.4099 0.213 Uiso 1 1 calc R U .
H14B H 0.0593 -0.3697 0.4947 0.213 Uiso 1 1 calc R U .
H14C H 0.1845 -0.3264 0.5046 0.213 Uiso 1 1 calc R U .
C15 C 0.1782(12) -0.1129(8) 0.3427(7) 0.136(5) Uani 1 1 d . . .
H15A H 0.2440 -0.1247 0.3828 0.204 Uiso 1 1 calc R U .
H15B H 0.1332 -0.0453 0.3230 0.204 Uiso 1 1 calc R U .
H15C H 0.2314 -0.1233 0.2866 0.204 Uiso 1 1 calc R U .
C16 C -0.3821(14) -0.2566(12) 0.3158(8) 0.192(8) Uani 1 1 d . . .
H16A H -0.4552 -0.3026 0.3499 0.287 Uiso 1 1 calc R U .
H16B H -0.3231 -0.2682 0.2615 0.287 Uiso 1 1 calc R U .
H16C H -0.4285 -0.1893 0.2937 0.287 Uiso 1 1 calc R U .
C17 C -0.1981(11) -0.4053(5) 0.4519(8) 0.128(4) Uani 1 1 d . . .
H17A H -0.1202 -0.4109 0.4810 0.192 Uiso 1 1 calc R U .
H17B H -0.1621 -0.4308 0.4039 0.192 Uiso 1 1 calc R U .
H17C H -0.2749 -0.4432 0.5007 0.192 Uiso 1 1 calc R U .
C18 C -0.3856(11) -0.2432(7) 0.4903(7) 0.134(5) Uani 1 1 d . . .
H18A H -0.4545 -0.2918 0.5291 0.202 Uiso 1 1 calc R U .
H18B H -0.4370 -0.1781 0.4625 0.202 Uiso 1 1 calc R U .
H18C H -0.3275 -0.2428 0.5300 0.202 Uiso 1 1 calc R U .
O1S O 0.7896(18) -0.1154(12) 0.0636(9) 0.127(4) Uani 0.5 1 d D U P
C1S C 0.8380(17) -0.1227(10) -0.0256(10) 0.070(3) Uani 0.5 1 d D U P
H1S1 H 0.9309 -0.1638 -0.0257 0.084 Uiso 0.5 1 calc R U P
H1S2 H 0.7684 -0.1562 -0.0314 0.084 Uiso 0.5 1 calc R U P
C2S C 0.8531(14) -0.0391(9) -0.0983(10) 0.065(3) Uani 0.5 1 d D U P
H2S1 H 0.9510 -0.0215 -0.1123 0.078 Uiso 0.5 1 calc R U P
H2S2 H 0.8409 -0.0441 -0.1540 0.078 Uiso 0.5 1 calc R U P
C3S C 0.7630(17) 0.0276(11) -0.0841(11) 0.078(4) Uani 0.5 1 d D U P
H3S1 H 0.6750 0.0323 -0.1046 0.094 Uiso 0.5 1 calc R U P
H3S2 H 0.8032 0.0915 -0.1210 0.094 Uiso 0.5 1 calc R U P
C4S C 0.733(3) 0.0058(15) 0.0059(12) 0.120(7) Uani 0.5 1 d D U P
H4S1 H 0.6290 0.0180 0.0285 0.145 Uiso 0.5 1 calc R U P
H4S2 H 0.7830 0.0466 0.0180 0.145 Uiso 0.5 1 calc R U P

loop_
_atom_site_aniso_label
_atom_site_aniso_U_11
_atom_site_aniso_U_22
_atom_site_aniso_U_33
_atom_site_aniso_U_23
_atom_site_aniso_U_13
_atom_site_aniso_U_12
Cu1 0.0323(3) 0.0230(2) 0.0274(3) -0.00965(19) -0.0089(2) 0.00319(19)
Cu2 0.0268(2) 0.0263(2) 0.0198(2) -0.00725(18) -0.00332(18) -0.00396(19)
Cu3 0.0331(3) 0.0294(3) 0.0256(2) -0.0147(2) 0.0011(2) 0.0002(2)
P1 0.0227(5) 0.0215(4) 0.0206(4) -0.0064(4) -0.0033(4) -0.0019(4)
P2 0.0255(5) 0.0248(5) 0.0198(4) -0.0101(4) -0.0013(4) -0.0009(4)
P3 0.0352(6) 0.0240(5) 0.0225(5) -0.0100(4) -0.0026(4) 0.0047(4)
Si1 0.0329(6) 0.0385(6) 0.0333(6) -0.0185(5) -0.0056(5) -0.0065(5)
Si2 0.0232(5) 0.0311(6) 0.0305(6) -0.0068(5) -0.0020(4) -0.0038(4)
Si3 0.0317(6) 0.0377(6) 0.0278(6) -0.0152(5) -0.0102(5) 0.0072(5)
Si4 0.0355(6) 0.0310(6) 0.0342(6) -0.0161(5) 0.0010(5) -0.0065(5)
Si5 0.0435(8) 0.0539(8) 0.0339(7) -0.0199(6) -0.0137(6) 0.0134(6)
Si6 0.0541(9) 0.0345(7) 0.0372(7) -0.0167(6) 0.0090(6) -0.0098(6)
C1 0.194(11) 0.072(5) 0.209(12) -0.096(7) -0.136(10) 0.044(6)
C2 0.116(7) 0.174(9) 0.036(3) -0.041(4) 0.001(4) -0.092(7)
C3 0.041(3) 0.166(8) 0.115(6) -0.105(6) 0.012(4) -0.043(4)
C4 0.032(3) 0.042(4) 0.251(13) 0.001(6) 0.013(5) 0.010(3)
C5 0.050(4) 0.272(14) 0.090(6) -0.121(8) 0.014(4) -0.064(6)
C6 0.047(3) 0.092(5) 0.039(3) -0.014(3) 0.008(2) -0.024(3)
C7 0.068(5) 0.189(11) 0.047(4) 0.019(5) -0.023(4) 0.018(6)
C8 0.052(4) 0.140(7) 0.135(7) -0.116(6) -0.045(4) 0.047(4)
C9 0.061(4) 0.070(4) 0.192(10) -0.069(6) -0.072(5) 0.012(4)
C10 0.259(14) 0.083(6) 0.052(4) 0.008(4) -0.032(6) -0.116(8)
C11 0.051(4) 0.068(5) 0.274(14) -0.088(7) -0.060(6) 0.005(4)
C12 0.066(4) 0.089(5) 0.106(6) -0.078(5) 0.013(4) -0.024(4)
C13 0.074(5) 0.286(15) 0.123(8) -0.163(10) -0.041(5) 0.039(7)
C14 0.187(11) 0.096(7) 0.144(9) -0.029(6) -0.129(9) 0.056(7)
C15 0.135(9) 0.155(10) 0.101(7) 0.015(7) -0.067(7) -0.091(8)
C16 0.168(11) 0.288(18) 0.097(8) 0.011(9) -0.047(8) -0.174(13)
C17 0.108(7) 0.035(3) 0.161(10) -0.003(5) 0.022(6) -0.010(4)
C18 0.123(8) 0.126(8) 0.151(9) -0.108(7) 0.101(7) -0.068(6)
O1S 0.156(12) 0.145(9) 0.093(6) -0.050(6) -0.019(6) -0.051(8)
C1S 0.089(9) 0.054(5) 0.078(6) -0.033(5) -0.026(6) -0.008(5)
C2S 0.052(6) 0.060(5) 0.089(7) -0.035(5) -0.019(5) -0.005(5)
C3S 0.081(9) 0.076(7) 0.081(7) -0.041(6) -0.017(6) 0.004(6)
C4S 0.162(18) 0.114(9) 0.080(7) -0.058(7) -0.005(8) 0.007(10)

loop_
_atom_type_symbol
_atom_type_description
_atom_type_scat_dispersion_real
_atom_type_scat_dispersion_imag
_atom_type_scat_source
C C 0.0033 0.0016 'International Tables Vol C Tables 4.2.6.8 and 6.1.1.4'
H H 0.0000 0.0000 'International Tables Vol C Tables 4.2.6.8 and 6.1.1.4'
Si Si 0.0817 0.0704 'International Tables Vol C Tables 4.2.6.8 and 6.1.1.4'
P P 0.1023 0.0942 'International Tables Vol C Tables 4.2.6.8 and 6.1.1.4'
O O 0.0106 0.0060 'International Tables Vol C Tables 4.2.6.8 and 6.1.1.4'
Cu Cu 0.3201 1.2651 'International Tables Vol C Tables 4.2.6.8 and 6.1.1.4'

loop_
_geom_angle_atom_site_label_1
_geom_angle_atom_site_label_2
_geom_angle_atom_site_label_3
_geom_angle
_geom_angle_site_symmetry_1
P3 Cu1 P1 178.27(4) 2
P1 Cu2 P2 177.98(4) .
P2 Cu3 P3 178.05(5) .
Cu1 P1 Cu2 117.79(5) .
Cu1 P1 Si1 107.65(7) .
Cu2 P1 Si1 109.37(7) .
Cu1 P1 Si2 106.27(6) .
Cu2 P1 Si2 108.48(6) .
Si1 P1 Si2 106.74(7) .
Cu3 P2 Cu2 119.41(6) .
Cu3 P2 Si4 108.98(7) .
Cu2 P2 Si4 107.53(6) .
Cu3 P2 Si3 107.95(6) .
Cu2 P2 Si3 105.19(6) .
Si4 P2 Si3 107.17(7) .
Cu1 P3 Cu3 118.14(6) 2
Cu1 P3 Si6 110.62(8) 2
Cu3 P3 Si6 105.15(7) .
Cu1 P3 Si5 106.24(7) 2
Cu3 P3 Si5 109.57(7) .
Si6 P3 Si5 106.62(8) .
C3 Si1 C2 110.3(4) .
C3 Si1 C1 108.0(5) .
C2 Si1 C1 107.5(5) .
C3 Si1 P1 108.3(2) .
C2 Si1 P1 111.2(2) .
C1 Si1 P1 111.5(3) .
C5 Si2 C6 107.9(4) .
C5 Si2 C4 110.1(6) .
C6 Si2 C4 107.4(5) .
C5 Si2 P1 107.1(2) .
C6 Si2 P1 112.5(2) .
C4 Si2 P1 111.8(2) .
C7 Si3 C9 108.2(5) .
C7 Si3 C8 108.3(5) .
C9 Si3 C8 109.7(4) .
C7 Si3 P2 112.8(3) .
C9 Si3 P2 106.3(2) .
C8 Si3 P2 111.5(2) .
C11 Si4 C12 109.5(4) .
C11 Si4 C10 109.3(6) .
C12 Si4 C10 107.4(5) .
C11 Si4 P2 107.2(2) .
C12 Si4 P2 112.1(2) .
C10 Si4 P2 111.2(3) .
C15 Si5 C14 107.7(6) .
C15 Si5 C13 112.0(6) .
C14 Si5 C13 105.8(6) .
C15 Si5 P3 107.8(3) .
C14 Si5 P3 112.8(4) .
C13 Si5 P3 110.6(3) .
C16 Si6 C18 106.4(7) .
C16 Si6 C17 110.9(7) .
C18 Si6 C17 107.1(5) .
C16 Si6 P3 107.3(3) .
C18 Si6 P3 114.2(3) .
C17 Si6 P3 110.9(3) .
Si1 C1 H1A 109.5 .
Si1 C1 H1B 109.5 .
H1A C1 H1B 109.5 .
Si1 C1 H1C 109.5 .
H1A C1 H1C 109.5 .
H1B C1 H1C 109.5 .
Si1 C2 H2A 109.5 .
Si1 C2 H2B 109.5 .
H2A C2 H2B 109.5 .
Si1 C2 H2C 109.5 .
H2A C2 H2C 109.5 .
H2B C2 H2C 109.5 .
Si1 C3 H3A 109.5 .
Si1 C3 H3B 109.5 .
H3A C3 H3B 109.5 .
Si1 C3 H3C 109.5 .
H3A C3 H3C 109.5 .
H3B C3 H3C 109.5 .
Si2 C4 H4A 109.5 .
Si2 C4 H4B 109.5 .
H4A C4 H4B 109.5 .
Si2 C4 H4C 109.5 .
H4A C4 H4C 109.5 .
H4B C4 H4C 109.5 .
Si2 C5 H5A 109.5 .
Si2 C5 H5B 109.5 .
H5A C5 H5B 109.5 .
Si2 C5 H5C 109.5 .
H5A C5 H5C 109.5 .
H5B C5 H5C 109.5 .
Si2 C6 H6A 109.5 .
Si2 C6 H6B 109.5 .
H6A C6 H6B 109.5 .
Si2 C6 H6C 109.5 .
H6A C6 H6C 109.5 .
H6B C6 H6C 109.5 .
Si3 C7 H7A 109.5 .
Si3 C7 H7B 109.5 .
H7A C7 H7B 109.5 .
Si3 C7 H7C 109.5 .
H7A C7 H7C 109.5 .
H7B C7 H7C 109.5 .
Si3 C8 H8A 109.5 .
Si3 C8 H8B 109.5 .
H8A C8 H8B 109.5 .
Si3 C8 H8C 109.5 .
H8A C8 H8C 109.5 .
H8B C8 H8C 109.5 .
Si3 C9 H9A 109.5 .
Si3 C9 H9B 109.5 .
H9A C9 H9B 109.5 .
Si3 C9 H9C 109.5 .
H9A C9 H9C 109.5 .
H9B C9 H9C 109.5 .
Si4 C10 H10A 109.5 .
Si4 C10 H10B 109.5 .
H10A C10 H10B 109.5 .
Si4 C10 H10C 109.5 .
H10A C10 H10C 109.5 .
H10B C10 H10C 109.5 .
Si4 C11 H11A 109.5 .
Si4 C11 H11B 109.5 .
H11A C11 H11B 109.5 .
Si4 C11 H11C 109.5 .
H11A C11 H11C 109.5 .
H11B C11 H11C 109.5 .
Si4 C12 H12A 109.5 .
Si4 C12 H12B 109.5 .
H12A C12 H12B 109.5 .
Si4 C12 H12C 109.5 .
H12A C12 H12C 109.5 .
H12B C12 H12C 109.5 .
Si5 C13 H13A 109.5 .
Si5 C13 H13B 109.5 .
H13A C13 H13B 109.5 .
Si5 C13 H13C 109.5 .
H13A C13 H13C 109.5 .
H13B C13 H13C 109.5 .
Si5 C14 H14A 109.5 .
Si5 C14 H14B 109.5 .
H14A C14 H14B 109.5 .
Si5 C14 H14C 109.5 .
H14A C14 H14C 109.5 .
H14B C14 H14C 109.5 .
Si5 C15 H15A 109.5 .
Si5 C15 H15B 109.5 .
H15A C15 H15B 109.5 .
Si5 C15 H15C 109.5 .
H15A C15 H15C 109.5 .
H15B C15 H15C 109.5 .
Si6 C16 H16A 109.5 .
Si6 C16 H16B 109.5 .
H16A C16 H16B 109.5 .
Si6 C16 H16C 109.5 .
H16A C16 H16C 109.5 .
H16B C16 H16C 109.5 .
Si6 C17 H17A 109.5 .
Si6 C17 H17B 109.5 .
H17A C17 H17B 109.5 .
Si6 C17 H17C 109.5 .
H17A C17 H17C 109.5 .
H17B C17 H17C 109.5 .
Si6 C18 H18A 109.5 .
Si6 C18 H18B 109.5 .
H18A C18 H18B 109.5 .
Si6 C18 H18C 109.5 .
H18A C18 H18C 109.5 .
H18B C18 H18C 109.5 .
C1S O1S C4S 90.2(11) .
C2S C1S O1S 113.6(13) .
C2S C1S H1S1 108.8 .
O1S C1S H1S1 108.8 .
C2S C1S H1S2 108.8 .
O1S C1S H1S2 108.8 .
H1S1 C1S H1S2 107.7 .
C3S C2S C1S 111.5(15) .
C3S C2S H2S1 109.3 .
C1S C2S H2S1 109.3 .
C3S C2S H2S2 109.3 .
C1S C2S H2S2 109.3 .
H2S1 C2S H2S2 108.0 .
C2S C3S C4S 108.5(16) .
C2S C3S H3S1 110.0 .
C4S C3S H3S1 110.0 .
C2S C3S H3S2 110.0 .
C4S C3S H3S2 110.0 .
H3S1 C3S H3S2 108.4 .
C3S C4S O1S 107.3(14) .
C3S C4S H4S1 110.2 .
O1S C4S H4S1 110.2 .
C3S C4S H4S2 110.2 .
O1S C4S H4S2 110.2 .
H4S1 C4S H4S2 108.5 .

loop_
_geom_bond_atom_site_label_1
_geom_bond_atom_site_label_2
_geom_bond_distance
_geom_bond_site_symmetry_2
Cu1 P3 2.2042(17) 2
Cu1 P1 2.2070(17) .
Cu2 P1 2.2075(16) .
Cu2 P2 2.2100(16) .
Cu3 P2 2.2050(14) .
Cu3 P3 2.2093(15) .
P1 Si1 2.2317(18) .
P1 Si2 2.239(2) .
P2 Si4 2.236(2) .
P2 Si3 2.241(2) .
P3 Cu1 2.2042(17) 2
P3 Si6 2.232(2) .
P3 Si5 2.243(2) .
Si1 C3 1.843(6) .
Si1 C2 1.848(6) .
Si1 C1 1.869(8) .
Si2 C5 1.832(7) .
Si2 C6 1.839(6) .
Si2 C4 1.853(7) .
Si3 C7 1.842(7) .
Si3 C9 1.847(7) .
Si3 C8 1.848(6) .
Si4 C11 1.834(7) .
Si4 C12 1.841(6) .
Si4 C10 1.863(7) .
Si5 C15 1.831(8) .
Si5 C14 1.845(8) .
Si5 C13 1.846(7) .
Si6 C16 1.835(10) .
Si6 C18 1.838(7) .
Si6 C17 1.858(8) .
C1 H1A 0.9800 .
C1 H1B 0.9800 .
C1 H1C 0.9800 .
C2 H2A 0.9800 .
C2 H2B 0.9800 .
C2 H2C 0.9800 .
C3 H3A 0.9800 .
C3 H3B 0.9800 .
C3 H3C 0.9800 .
C4 H4A 0.9800 .
C4 H4B 0.9800 .
C4 H4C 0.9800 .
C5 H5A 0.9800 .
C5 H5B 0.9800 .
C5 H5C 0.9800 .
C6 H6A 0.9800 .
C6 H6B 0.9800 .
C6 H6C 0.9800 .
C7 H7A 0.9800 .
C7 H7B 0.9800 .
C7 H7C 0.9800 .
C8 H8A 0.9800 .
C8 H8B 0.9800 .
C8 H8C 0.9800 .
C9 H9A 0.9800 .
C9 H9B 0.9800 .
C9 H9C 0.9800 .
C10 H10A 0.9800 .
C10 H10B 0.9800 .
C10 H10C 0.9800 .
C11 H11A 0.9800 .
C11 H11B 0.9800 .
C11 H11C 0.9800 .
C12 H12A 0.9800 .
C12 H12B 0.9800 .
C12 H12C 0.9800 .
C13 H13A 0.9800 .
C13 H13B 0.9800 .
C13 H13C 0.9800 .
C14 H14A 0.9800 .
C14 H14B 0.9800 .
C14 H14C 0.9800 .
C15 H15A 0.9800 .
C15 H15B 0.9800 .
C15 H15C 0.9800 .
C16 H16A 0.9800 .
C16 H16B 0.9800 .
C16 H16C 0.9800 .
C17 H17A 0.9800 .
C17 H17B 0.9800 .
C17 H17C 0.9800 .
C18 H18A 0.9800 .
C18 H18B 0.9800 .
C18 H18C 0.9800 .
O1S C1S 1.445(17) .
O1S C4S 1.71(2) .
C1S C2S 1.291(17) .
C1S H1S1 0.9900 .
C1S H1S2 0.9900 .
C2S C3S 1.265(16) .
C2S H2S1 0.9900 .
C2S H2S2 0.9900 .
C3S C4S 1.30(2) .
C3S H3S1 0.9900 .
C3S H3S2 0.9900 .
C4S H4S1 0.9900 .
C4S H4S2 0.9900 .

loop_
_geom_torsion_atom_site_label_1
_geom_torsion_atom_site_label_2
_geom_torsion_atom_site_label_3
_geom_torsion_atom_site_label_4
_geom_torsion
C4S O1S C1S C2S 17.8(17)
O1S C1S C2S C3S -33(2)
C1S C2S C3S C4S 30(2)
C2S C3S C4S O1S -17(2)
C1S O1S C4S C3S -1(2)
